data_7720431
loop_
_publ_author_name
'Rosner, Alexander'
'Geisler, Heiko'
'Hejl, Michaela'
'Gradl, Mathias'
'Legin, Anton A.'
'Prado-Roller, Alexander'
'Jakupec, Michael A.'
'Heffeter, Petra'
'Berger, Walter'
'Keppler, Bernhard K.'
'Kandioller, Wolfgang'

_publ_section_title
;
 Naphthoquinone-derived tridentate Ru(II) and Os(II) organometallics with
 exceptional cytotoxicity: synthesis, characterization, stability in
 aqueous solution and biological <i>in vitro</i> evaluation.
;
_journal_issue 5
_journal_name_full 'Dalton transactions (Cambridge, England : 2003)'
_journal_page_first 2254
_journal_page_last 2268
_journal_paper_doi 10.1039/d5dt01649e
_journal_volume 55
_journal_year 2026
_chemical_formula_moiety 'C27 H30 N2 O3 Os'
_chemical_formula_sum 'C27 H30 N2 O3 Os'
_chemical_formula_weight 620.73
_space_group_crystal_system triclinic
_space_group_IT_number 2
_space_group_name_Hall '-P 1'
_space_group_name_H-M_alt 'P -1'
_atom_sites_solution_hydrogens geom
_atom_sites_solution_primary dual
_audit_creation_date 2025-06-02
_audit_creation_method
;
Olex2 1.5-alpha
(compiled 2025.05.22 svn.r631f81ec for OlexSys, GUI svn.r7248)
;
_audit_update_record
;
2025-07-01 deposited with the CCDC.	2025-12-22 downloaded from the CCDC.
;
_cell_angle_alpha 101.981(3)
_cell_angle_beta 108.052(3)
_cell_angle_gamma 96.820(3)
_cell_formula_units_Z 2
_cell_length_a 9.7513(4)
_cell_length_b 9.8612(4)
_cell_length_c 13.5758(6)
_cell_measurement_reflns_used 64552
_cell_measurement_temperature 100
_cell_measurement_theta_max 35.59
_cell_measurement_theta_min 3.34
_cell_volume 1190.39(9)
_computing_cell_refinement
;
X-Area Recipe 2.0.2 (STOE, 2024)
;
_computing_data_collection
;
X-Area Pilatus3_SV 1.31.194.0 (STOE, 2023)
;
_computing_data_reduction
;
X-Area Integrate 2.5.18.0 (STOE, 2024)
X-Area LANA 2.8.4 (STOE, 2024)
;
_computing_molecular_graphics 'Olex2 1.5-alpha (Dolomanov et al., 2009)'
_computing_publication_material 'Olex2 1.5-alpha (Dolomanov et al., 2009)'
_computing_structure_refinement 'SHELXL 2018/3 (Sheldrick, 2015)'
_computing_structure_solution 'SHELXT  (Sheldrick, 2015)'
_diffrn_ambient_temperature 100
_diffrn_detector 'EIGER2 500K'
_diffrn_detector_area_resol_mean 13.33
_diffrn_measured_fraction_theta_full 0.961
_diffrn_measured_fraction_theta_max 0.958
_diffrn_measurement_details
;
 4605 frames, detector distance = 40 mm
;
_diffrn_measurement_device 'Eulerian 4-circle diffractometer'
_diffrn_measurement_device_type 'STOE STADIVARI'
_diffrn_measurement_method 'rotation method, \w scans'
_diffrn_radiation_collimation '1.2 0.6 mm diameter'
_diffrn_radiation_monochromator 'Graded multilayer mirror'
_diffrn_radiation_probe x-ray
_diffrn_radiation_type 'Mo K\a'
_diffrn_radiation_wavelength 0.71073
_diffrn_reflns_av_R_equivalents 0.0494
_diffrn_reflns_av_unetI/netI 0.0585
_diffrn_reflns_Laue_measured_fraction_full 0.961
_diffrn_reflns_Laue_measured_fraction_max 0.958
_diffrn_reflns_limit_h_max 6
_diffrn_reflns_limit_h_min -11
_diffrn_reflns_limit_k_max 11
_diffrn_reflns_limit_k_min -11
_diffrn_reflns_limit_l_max 16
_diffrn_reflns_limit_l_min -16
_diffrn_reflns_number 18197
_diffrn_reflns_point_group_measured_fraction_full 0.961
_diffrn_reflns_point_group_measured_fraction_max 0.958
_diffrn_reflns_theta_full 25.242
_diffrn_reflns_theta_max 25.682
_diffrn_reflns_theta_min 3.144
_diffrn_source 'Axo Mo'
_diffrn_source_current 0.830
_diffrn_source_power 0.050
_diffrn_source_voltage 60
_exptl_absorpt_coefficient_mu 5.387
_exptl_absorpt_correction_T_max 0.8791
_exptl_absorpt_correction_T_min 0.5419
_exptl_absorpt_correction_type multi-scan
_exptl_absorpt_process_details
;
STOE LANA, absorption correction by scaling of reflection intensities.
J. Koziskova, F. Hahn, J. Richter, J. Kozisek, "Comparison of different
absorption corrections on the model structure of tetrakis(\m~2~-acetato)-
diaqua-di-copper(II)", Acta Chimica Slovaca, vol. 9, no. 2, 2016, pp. 136 - 140.
Afterwards a spherical absorption correction was performed within STOE LANA.
;
_exptl_crystal_colour brown
_exptl_crystal_colour_primary brown
_exptl_crystal_density_diffrn 1.732
_exptl_crystal_density_method 'not measured'
_exptl_crystal_description block
_exptl_crystal_F_000 612
_exptl_crystal_size_max 0.125
_exptl_crystal_size_mid 0.065
_exptl_crystal_size_min 0.02
_refine_diff_density_max 2.382
_refine_diff_density_min -1.488
_refine_diff_density_rms 0.192
_refine_ls_extinction_method none
_refine_ls_goodness_of_fit_ref 0.997
_refine_ls_hydrogen_treatment constr
_refine_ls_matrix_type full
_refine_ls_number_parameters 304
_refine_ls_number_reflns 4318
_refine_ls_number_restraints 0
_refine_ls_restrained_S_all 0.997
_refine_ls_R_factor_all 0.0449
_refine_ls_R_factor_gt 0.0340
_refine_ls_shift/su_max 0.001
_refine_ls_shift/su_mean 0.000
_refine_ls_structure_factor_coef Fsqd
_refine_ls_weighting_details 'w=1/[\s^2^(Fo^2^)+(0.0503P)^2^] where P=(Fo^2^+2Fc^2^)/3'
_refine_ls_weighting_scheme calc
_refine_ls_wR_factor_gt 0.0772
_refine_ls_wR_factor_ref 0.0796
_reflns_Friedel_coverage 0.000
_reflns_number_gt 3630
_reflns_number_total 4318
_reflns_threshold_expression 'I > 2\s(I)'
_cod_data_source_file d5dt01649e2.cif
_cod_data_source_block alro149
_cod_database_code 7720431
_shelx_space_group_comment
;
The symmetry employed for this shelxl refinement is uniquely defined
by the following loop, which should always be used as a source of
symmetry information in preference to the above space-group names.
They are only intended as comments.
;
_shelx_estimated_absorpt_t_max 0.900
_shelx_estimated_absorpt_t_min 0.552

loop_
_space_group_symop_operation_xyz
'x, y, z'
'-x, -y, -z'

loop_
_atom_site_label
_atom_site_type_symbol
_atom_site_fract_x
_atom_site_fract_y
_atom_site_fract_z
_atom_site_U_iso_or_equiv
_atom_site_adp_type
_atom_site_occupancy
_atom_site_site_symmetry_order
_atom_site_calc_flag
_atom_site_refinement_flags_posn
_atom_site_refinement_flags_adp
_atom_site_refinement_flags_occupancy
_atom_site_disorder_assembly
_atom_site_disorder_group
Os1 Os 0.38402(2) 0.51896(3) 0.66463(2) 0.00963(9) Uani 1 1 d . . . . .
O1 O 1.0698(4) 0.4889(5) 0.8441(4) 0.0218(11) Uani 1 1 d . . . . .
N1 N 0.5394(5) 0.3463(5) 0.7900(4) 0.0103(11) Uani 1 1 d . . . . .
C1 C 0.3114(6) 0.7206(6) 0.6591(5) 0.0100(12) Uani 1 1 d . . . . .
O2 O 0.6048(4) 0.6185(4) 0.7543(3) 0.0150(9) Uani 1 1 d . . . . .
N2 N 0.4234(5) 0.4118(5) 0.7848(4) 0.0123(11) Uani 1 1 d . . . . .
C2 C 0.3329(6) 0.6598(7) 0.5602(5) 0.0141(13) Uani 1 1 d . . . . .
H2 H 0.392355 0.716674 0.534524 0.017 Uiso 1 1 calc R U . . .
O3 O 0.5012(4) 0.3744(4) 0.6200(3) 0.0110(9) Uani 1 1 d . . . . .
C3 C 0.2690(6) 0.5187(7) 0.4999(5) 0.0182(14) Uani 1 1 d . . . . .
H3 H 0.288293 0.481652 0.436244 0.022 Uiso 1 1 calc R U . . .
C4 C 0.1745(6) 0.4309(7) 0.5351(5) 0.0168(14) Uani 1 1 d . . . . .
C5 C 0.1486(6) 0.4907(7) 0.6301(5) 0.0156(14) Uani 1 1 d . . . . .
H5 H 0.085742 0.434518 0.653866 0.019 Uiso 1 1 calc R U . . .
C6 C 0.2140(6) 0.6328(7) 0.6916(5) 0.0151(13) Uani 1 1 d . . . . .
H6 H 0.193000 0.669679 0.754519 0.018 Uiso 1 1 calc R U . . .
C7 C 0.3876(6) 0.8680(7) 0.7221(5) 0.0181(14) Uani 1 1 d . . . . .
H7 H 0.481753 0.888346 0.707996 0.022 Uiso 1 1 calc R U . . .
C8 C 0.2897(7) 0.9705(7) 0.6791(6) 0.0261(16) Uani 1 1 d . . . . .
H8A H 0.268669 0.954251 0.601683 0.039 Uiso 1 1 calc R U . . .
H8B H 0.341282 1.068326 0.715353 0.039 Uiso 1 1 calc R U . . .
H8C H 0.197154 0.953698 0.693004 0.039 Uiso 1 1 calc R U . . .
C9 C 0.4251(8) 0.8910(7) 0.8421(5) 0.0265(16) Uani 1 1 d . . . . .
H9A H 0.334292 0.884927 0.859035 0.040 Uiso 1 1 calc R U . . .
H9B H 0.487563 0.984585 0.879141 0.040 Uiso 1 1 calc R U . . .
H9C H 0.477666 0.818209 0.865595 0.040 Uiso 1 1 calc R U . . .
C10 C 0.1162(7) 0.2782(7) 0.4777(5) 0.0251(16) Uani 1 1 d . . . . .
H10A H 0.095622 0.226283 0.527426 0.038 Uiso 1 1 calc R U . . .
H10B H 0.189447 0.239456 0.450603 0.038 Uiso 1 1 calc R U . . .
H10C H 0.025401 0.268630 0.417570 0.038 Uiso 1 1 calc R U . . .
C11 C 0.3775(6) 0.3898(6) 0.8649(5) 0.0131(13) Uani 1 1 d . . . . .
H11 H 0.296871 0.422752 0.880431 0.016 Uiso 1 1 calc R U . . .
C12 C 0.4669(6) 0.3110(7) 0.9217(5) 0.0164(14) Uani 1 1 d . . . . .
H12 H 0.458845 0.279912 0.981756 0.020 Uiso 1 1 calc R U . . .
C13 C 0.5688(6) 0.2877(6) 0.8725(5) 0.0137(13) Uani 1 1 d . . . . .
H13 H 0.646536 0.238462 0.893577 0.016 Uiso 1 1 calc R U . . .
C14 C 0.6958(6) 0.5301(6) 0.7674(5) 0.0109(13) Uani 1 1 d . . . . .
C15 C 0.6142(6) 0.3780(6) 0.7131(5) 0.0110(13) Uani 1 1 d . . . . .
C16 C 0.7066(6) 0.2714(7) 0.6985(5) 0.0124(13) Uani 1 1 d . . . . .
C17 C 0.6419(6) 0.1329(7) 0.6377(5) 0.0155(14) Uani 1 1 d . . . . .
H17 H 0.537892 0.105599 0.606210 0.019 Uiso 1 1 calc R U . . .
C18 C 0.7295(6) 0.0359(7) 0.6234(5) 0.0196(15) Uani 1 1 d . . . . .
H18 H 0.685698 -0.058814 0.582977 0.024 Uiso 1 1 calc R U . . .
C19 C 0.8819(6) 0.0765(7) 0.6681(5) 0.0190(14) Uani 1 1 d . . . . .
H19 H 0.941978 0.009728 0.657355 0.023 Uiso 1 1 calc R U . . .
C20 C 0.9460(6) 0.2128(7) 0.7277(5) 0.0150(14) Uani 1 1 d . . . . .
H20 H 1.050082 0.239362 0.758531 0.018 Uiso 1 1 calc R U . . .
C21 C 0.8596(6) 0.3126(6) 0.7434(5) 0.0118(13) Uani 1 1 d . . . . .
C22 C 0.9322(6) 0.4629(7) 0.8093(5) 0.0138(13) Uani 1 1 d . . . . .
C23 C 0.8449(6) 0.5693(6) 0.8248(5) 0.0112(13) Uani 1 1 d . . . . .
C24 C 0.9119(6) 0.7214(7) 0.8945(5) 0.0144(13) Uani 1 1 d . . . . .
C25 C 0.8222(7) 0.7615(8) 0.9672(5) 0.0237(16) Uani 1 1 d . . . . .
H25A H 0.718971 0.751320 0.923054 0.036 Uiso 1 1 calc R U . . .
H25B H 0.860945 0.859734 1.009749 0.036 Uiso 1 1 calc R U . . .
H25C H 0.829488 0.699005 1.015349 0.036 Uiso 1 1 calc R U . . .
C26 C 0.9067(7) 0.8216(7) 0.8214(5) 0.0231(16) Uani 1 1 d . . . . .
H26A H 0.948688 0.918730 0.865477 0.035 Uiso 1 1 calc R U . . .
H26B H 0.804392 0.815570 0.777112 0.035 Uiso 1 1 calc R U . . .
H26C H 0.963768 0.794450 0.775037 0.035 Uiso 1 1 calc R U . . .
C27 C 1.0720(6) 0.7427(7) 0.9693(5) 0.0208(15) Uani 1 1 d . . . . .
H27A H 1.080673 0.670310 1.009391 0.031 Uiso 1 1 calc R U . . .
H27B H 1.100627 0.836660 1.019606 0.031 Uiso 1 1 calc R U . . .
H27C H 1.136729 0.734752 0.926590 0.031 Uiso 1 1 calc R U . . .

loop_
_atom_site_aniso_label
_atom_site_aniso_U_11
_atom_site_aniso_U_22
_atom_site_aniso_U_33
_atom_site_aniso_U_23
_atom_site_aniso_U_13
_atom_site_aniso_U_12
Os1 0.00659(12) 0.01275(14) 0.01168(13) 0.00562(10) 0.00370(8) 0.00407(8)
O1 0.008(2) 0.024(3) 0.031(3) 0.003(2) 0.0052(18) 0.0050(18)
N1 0.005(2) 0.012(3) 0.012(3) 0.001(2) 0.0025(19) 0.0013(19)
C1 0.016(3) 0.011(3) 0.009(3) 0.003(3) 0.009(2) 0.009(2)
O2 0.0090(19) 0.013(2) 0.020(2) 0.001(2) 0.0040(17) 0.0017(17)
N2 0.007(2) 0.016(3) 0.014(3) 0.007(2) 0.002(2) 0.004(2)
C2 0.014(3) 0.018(4) 0.015(3) 0.009(3) 0.007(2) 0.008(3)
O3 0.0111(19) 0.016(2) 0.006(2) 0.0063(19) 0.0005(16) 0.0058(17)
C3 0.016(3) 0.026(4) 0.015(3) 0.012(3) 0.000(3) 0.012(3)
C4 0.006(3) 0.021(4) 0.018(4) 0.007(3) -0.005(2) 0.001(2)
C5 0.006(3) 0.017(4) 0.022(4) 0.006(3) 0.002(2) 0.002(2)
C6 0.015(3) 0.020(4) 0.017(3) 0.007(3) 0.013(3) 0.008(3)
C7 0.016(3) 0.017(4) 0.023(4) 0.011(3) 0.005(3) 0.006(3)
C8 0.024(4) 0.015(4) 0.035(4) 0.008(3) 0.004(3) 0.004(3)
C9 0.039(4) 0.015(4) 0.020(4) 0.003(3) 0.005(3) 0.003(3)
C10 0.019(3) 0.024(4) 0.022(4) -0.001(3) -0.004(3) 0.007(3)
C11 0.014(3) 0.015(3) 0.009(3) -0.003(3) 0.006(2) 0.002(2)
C12 0.018(3) 0.021(4) 0.014(3) 0.009(3) 0.007(3) 0.006(3)
C13 0.012(3) 0.014(3) 0.016(3) 0.010(3) 0.002(2) 0.004(2)
C14 0.011(3) 0.013(3) 0.014(3) 0.006(3) 0.009(2) 0.005(2)
C15 0.006(3) 0.013(3) 0.012(3) 0.001(3) 0.003(2) 0.000(2)
C16 0.012(3) 0.019(4) 0.012(3) 0.009(3) 0.007(2) 0.007(2)
C17 0.009(3) 0.015(3) 0.020(4) 0.004(3) 0.003(2) 0.000(2)
C18 0.016(3) 0.016(4) 0.023(4) 0.004(3) 0.002(3) 0.001(3)
C19 0.012(3) 0.022(4) 0.027(4) 0.007(3) 0.008(3) 0.012(3)
C20 0.007(3) 0.019(4) 0.019(3) 0.006(3) 0.004(2) 0.002(2)
C21 0.010(3) 0.013(3) 0.017(3) 0.008(3) 0.008(2) 0.003(2)
C22 0.010(3) 0.020(4) 0.015(3) 0.010(3) 0.004(2) 0.005(2)
C23 0.010(3) 0.014(3) 0.012(3) 0.007(3) 0.005(2) 0.001(2)
C24 0.011(3) 0.014(3) 0.015(3) 0.001(3) 0.003(2) 0.000(2)
C25 0.021(3) 0.026(4) 0.022(4) -0.003(3) 0.010(3) 0.006(3)
C26 0.024(3) 0.016(4) 0.022(4) 0.005(3) 0.001(3) -0.003(3)
C27 0.013(3) 0.023(4) 0.017(4) -0.004(3) 0.000(3) -0.003(3)

loop_
_atom_type_symbol
_atom_type_description
_atom_type_scat_dispersion_real
_atom_type_scat_dispersion_imag
_atom_type_scat_source
C C 0.0033 0.0016 'International Tables Vol C Tables 4.2.6.8 and 6.1.1.4'
H H 0.0000 0.0000 'International Tables Vol C Tables 4.2.6.8 and 6.1.1.4'
N N 0.0061 0.0033 'International Tables Vol C Tables 4.2.6.8 and 6.1.1.4'
O O 0.0106 0.0060 'International Tables Vol C Tables 4.2.6.8 and 6.1.1.4'
Os Os -1.2165 7.6030 'International Tables Vol C Tables 4.2.6.8 and 6.1.1.4'

loop_
_geom_angle_atom_site_label_1
_geom_angle_atom_site_label_2
_geom_angle_atom_site_label_3
_geom_angle
_geom_angle_site_symmetry_1
_geom_angle_site_symmetry_3
_geom_angle_publ_flag
O2 Os1 C1 93.21(19) . . ?
O2 Os1 C2 98.28(19) . . ?
O2 Os1 C3 125.2(2) . . ?
O2 Os1 C4 163.61(19) . . ?
O2 Os1 C5 153.8(2) . . ?
O2 Os1 C6 116.9(2) . . ?
N2 Os1 C1 130.9(2) . . ?
N2 Os1 O2 80.82(17) . . ?
N2 Os1 C2 169.4(2) . . ?
N2 Os1 C3 148.9(2) . . ?
N2 Os1 C4 113.4(2) . . ?
N2 Os1 C5 95.3(2) . . ?
N2 Os1 C6 102.5(2) . . ?
C2 Os1 C1 38.5(2) . . ?
C2 Os1 C4 69.3(2) . . ?
C2 Os1 C6 68.3(2) . . ?
O3 Os1 C1 149.64(19) . . ?
O3 Os1 O2 76.42(16) . . ?
O3 Os1 N2 76.27(17) . . ?
O3 Os1 C2 113.93(19) . . ?
O3 Os1 C3 92.5(2) . . ?
O3 Os1 C4 98.4(2) . . ?
O3 Os1 C5 128.2(2) . . ?
O3 Os1 C6 166.44(19) . . ?
C3 Os1 C1 70.0(2) . . ?
C3 Os1 C2 38.0(2) . . ?
C3 Os1 C4 38.8(2) . . ?
C3 Os1 C6 81.7(2) . . ?
C4 Os1 C1 83.5(2) . . ?
C4 Os1 C6 69.4(2) . . ?
C5 Os1 C1 69.6(2) . . ?
C5 Os1 C2 80.8(2) . . ?
C5 Os1 C3 68.7(2) . . ?
C5 Os1 C4 38.0(2) . . ?
C5 Os1 C6 38.3(2) . . ?
C6 Os1 C1 38.3(2) . . ?
N2 N1 C15 112.1(4) . . ?
C13 N1 N2 110.5(5) . . ?
C13 N1 C15 136.5(5) . . ?
C2 C1 Os1 69.9(3) . . ?
C2 C1 C7 120.2(5) . . ?
C6 C1 Os1 70.5(3) . . ?
C6 C1 C2 116.5(6) . . ?
C6 C1 C7 123.3(5) . . ?
C7 C1 Os1 130.3(4) . . ?
C14 O2 Os1 113.8(4) . . ?
N1 N2 Os1 111.9(3) . . ?
C11 N2 Os1 141.5(4) . . ?
C11 N2 N1 106.5(5) . . ?
Os1 C2 H2 132.3 . . ?
C1 C2 Os1 71.6(3) . . ?
C1 C2 H2 118.7 . . ?
C3 C2 Os1 70.7(3) . . ?
C3 C2 C1 122.6(6) . . ?
C3 C2 H2 118.7 . . ?
C15 O3 Os1 105.6(3) . . ?
Os1 C3 H3 130.4 . . ?
C2 C3 Os1 71.2(3) . . ?
C2 C3 H3 120.0 . . ?
C2 C3 C4 120.0(6) . . ?
C4 C3 Os1 71.0(3) . . ?
C4 C3 H3 120.0 . . ?
C3 C4 Os1 70.3(3) . . ?
C3 C4 C10 120.8(6) . . ?
C5 C4 Os1 70.6(3) . . ?
C5 C4 C3 118.0(6) . . ?
C5 C4 C10 121.0(6) . . ?
C10 C4 Os1 126.2(4) . . ?
Os1 C5 H5 130.8 . . ?
C4 C5 Os1 71.4(3) . . ?
C4 C5 H5 119.0 . . ?
C4 C5 C6 122.0(6) . . ?
C6 C5 Os1 71.7(3) . . ?
C6 C5 H5 119.0 . . ?
Os1 C6 H6 132.2 . . ?
C1 C6 Os1 71.2(3) . . ?
C1 C6 H6 119.6 . . ?
C5 C6 Os1 70.0(3) . . ?
C5 C6 C1 120.7(6) . . ?
C5 C6 H6 119.6 . . ?
C1 C7 H7 107.9 . . ?
C1 C7 C8 108.1(5) . . ?
C1 C7 C9 113.6(5) . . ?
C8 C7 H7 107.9 . . ?
C9 C7 H7 107.9 . . ?
C9 C7 C8 111.3(6) . . ?
C7 C8 H8A 109.5 . . ?
C7 C8 H8B 109.5 . . ?
C7 C8 H8C 109.5 . . ?
H8A C8 H8B 109.5 . . ?
H8A C8 H8C 109.5 . . ?
H8B C8 H8C 109.5 . . ?
C7 C9 H9A 109.5 . . ?
C7 C9 H9B 109.5 . . ?
C7 C9 H9C 109.5 . . ?
H9A C9 H9B 109.5 . . ?
H9A C9 H9C 109.5 . . ?
H9B C9 H9C 109.5 . . ?
C4 C10 H10A 109.5 . . ?
C4 C10 H10B 109.5 . . ?
C4 C10 H10C 109.5 . . ?
H10A C10 H10B 109.5 . . ?
H10A C10 H10C 109.5 . . ?
H10B C10 H10C 109.5 . . ?
N2 C11 H11 125.4 . . ?
N2 C11 C12 109.3(5) . . ?
C12 C11 H11 125.4 . . ?
C11 C12 H12 127.2 . . ?
C13 C12 C11 105.6(5) . . ?
C13 C12 H12 127.2 . . ?
N1 C13 C12 108.0(5) . . ?
N1 C13 H13 126.0 . . ?
C12 C13 H13 126.0 . . ?
O2 C14 C15 110.9(5) . . ?
O2 C14 C23 124.7(6) . . ?
C23 C14 C15 124.4(5) . . ?
N1 C15 C14 102.3(5) . . ?
O3 C15 N1 105.3(4) . . ?
O3 C15 C14 109.3(5) . . ?
O3 C15 C16 113.8(5) . . ?
C16 C15 N1 108.6(5) . . ?
C16 C15 C14 116.3(5) . . ?
C17 C16 C15 120.5(5) . . ?
C17 C16 C21 120.3(5) . . ?
C21 C16 C15 119.2(5) . . ?
C16 C17 H17 120.1 . . ?
C18 C17 C16 119.8(5) . . ?
C18 C17 H17 120.1 . . ?
C17 C18 H18 120.0 . . ?
C17 C18 C19 120.1(6) . . ?
C19 C18 H18 120.0 . . ?
C18 C19 H19 119.9 . . ?
C20 C19 C18 120.3(6) . . ?
C20 C19 H19 119.9 . . ?
C19 C20 H20 119.7 . . ?
C19 C20 C21 120.6(5) . . ?
C21 C20 H20 119.7 . . ?
C16 C21 C22 121.1(5) . . ?
C20 C21 C16 119.0(6) . . ?
C20 C21 C22 119.9(5) . . ?
O1 C22 C21 115.8(5) . . ?
O1 C22 C23 123.2(6) . . ?
C23 C22 C21 121.0(5) . . ?
C14 C23 C22 116.2(5) . . ?
C14 C23 C24 120.4(5) . . ?
C22 C23 C24 123.2(5) . . ?
C25 C24 C23 108.6(5) . . ?
C25 C24 C27 106.2(5) . . ?
C26 C24 C23 109.2(5) . . ?
C26 C24 C25 110.3(5) . . ?
C26 C24 C27 108.0(5) . . ?
C27 C24 C23 114.5(5) . . ?
C24 C25 H25A 109.5 . . ?
C24 C25 H25B 109.5 . . ?
C24 C25 H25C 109.5 . . ?
H25A C25 H25B 109.5 . . ?
H25A C25 H25C 109.5 . . ?
H25B C25 H25C 109.5 . . ?
C24 C26 H26A 109.5 . . ?
C24 C26 H26B 109.5 . . ?
C24 C26 H26C 109.5 . . ?
H26A C26 H26B 109.5 . . ?
H26A C26 H26C 109.5 . . ?
H26B C26 H26C 109.5 . . ?
C24 C27 H27A 109.5 . . ?
C24 C27 H27B 109.5 . . ?
C24 C27 H27C 109.5 . . ?
H27A C27 H27B 109.5 . . ?
H27A C27 H27C 109.5 . . ?
H27B C27 H27C 109.5 . . ?

loop_
_geom_bond_atom_site_label_1
_geom_bond_atom_site_label_2
_geom_bond_distance
_geom_bond_site_symmetry_2
_geom_bond_publ_flag
Os1 C1 2.196(6) . ?
Os1 O2 2.112(4) . ?
Os1 N2 2.086(5) . ?
Os1 C2 2.174(6) . ?
Os1 O3 2.041(4) . ?
Os1 C3 2.168(6) . ?
Os1 C4 2.177(6) . ?
Os1 C5 2.166(5) . ?
Os1 C6 2.188(6) . ?
O1 C22 1.251(7) . ?
N1 N2 1.358(6) . ?
N1 C13 1.335(7) . ?
N1 C15 1.507(7) . ?
C1 C2 1.441(8) . ?
C1 C6 1.438(8) . ?
C1 C7 1.493(8) . ?
O2 C14 1.315(7) . ?
N2 C11 1.344(7) . ?
C2 H2 0.9500 . ?
C2 C3 1.414(9) . ?
O3 C15 1.386(7) . ?
C3 H3 0.9500 . ?
C3 C4 1.442(8) . ?
C4 C5 1.414(9) . ?
C4 C10 1.494(9) . ?
C5 H5 0.9500 . ?
C5 C6 1.428(9) . ?
C6 H6 0.9500 . ?
C7 H7 1.0000 . ?
C7 C8 1.551(8) . ?
C7 C9 1.515(9) . ?
C8 H8A 0.9800 . ?
C8 H8B 0.9800 . ?
C8 H8C 0.9800 . ?
C9 H9A 0.9800 . ?
C9 H9B 0.9800 . ?
C9 H9C 0.9800 . ?
C10 H10A 0.9800 . ?
C10 H10B 0.9800 . ?
C10 H10C 0.9800 . ?
C11 H11 0.9500 . ?
C11 C12 1.398(8) . ?
C12 H12 0.9500 . ?
C12 C13 1.374(8) . ?
C13 H13 0.9500 . ?
C14 C15 1.524(8) . ?
C14 C23 1.382(8) . ?
C15 C16 1.485(8) . ?
C16 C17 1.396(9) . ?
C16 C21 1.397(8) . ?
C17 H17 0.9500 . ?
C17 C18 1.379(8) . ?
C18 H18 0.9500 . ?
C18 C19 1.392(8) . ?
C19 H19 0.9500 . ?
C19 C20 1.374(9) . ?
C20 H20 0.9500 . ?
C20 C21 1.394(8) . ?
C21 C22 1.519(9) . ?
C22 C23 1.450(8) . ?
C23 C24 1.538(8) . ?
C24 C25 1.534(8) . ?
C24 C26 1.532(8) . ?
C24 C27 1.538(8) . ?
C25 H25A 0.9800 . ?
C25 H25B 0.9800 . ?
C25 H25C 0.9800 . ?
C26 H26A 0.9800 . ?
C26 H26B 0.9800 . ?
C26 H26C 0.9800 . ?
C27 H27A 0.9800 . ?
C27 H27B 0.9800 . ?
C27 H27C 0.9800 . ?

loop_
_geom_torsion_atom_site_label_1
_geom_torsion_atom_site_label_2
_geom_torsion_atom_site_label_3
_geom_torsion_atom_site_label_4
_geom_torsion
_geom_torsion_site_symmetry_1
_geom_torsion_site_symmetry_2
_geom_torsion_site_symmetry_3
_geom_torsion_site_symmetry_4
_geom_torsion_publ_flag
Os1 C1 C2 C3 51.3(5) . . . . ?
Os1 C1 C6 C5 -51.5(5) . . . . ?
Os1 C1 C7 C8 175.9(4) . . . . ?
Os1 C1 C7 C9 -60.0(7) . . . . ?
Os1 O2 C14 C15 -0.1(6) . . . . ?
Os1 O2 C14 C23 -178.6(4) . . . . ?
Os1 N2 C11 C12 -174.8(5) . . . . ?
Os1 C2 C3 C4 53.5(5) . . . . ?
Os1 O3 C15 N1 56.9(5) . . . . ?
Os1 O3 C15 C14 -52.3(5) . . . . ?
Os1 O3 C15 C16 175.8(4) . . . . ?
Os1 C3 C4 C5 53.9(5) . . . . ?
Os1 C3 C4 C10 -121.1(5) . . . . ?
Os1 C4 C5 C6 53.0(5) . . . . ?
Os1 C5 C6 C1 52.0(5) . . . . ?
O1 C22 C23 C14 169.9(5) . . . . ?
O1 C22 C23 C24 -5.9(9) . . . . ?
N1 N2 C11 C12 0.7(7) . . . . ?
N1 C15 C16 C17 73.6(7) . . . . ?
N1 C15 C16 C21 -108.5(6) . . . . ?
C1 C2 C3 Os1 -51.6(5) . . . . ?
C1 C2 C3 C4 1.9(8) . . . . ?
O2 C14 C15 N1 -76.2(5) . . . . ?
O2 C14 C15 O3 35.1(6) . . . . ?
O2 C14 C15 C16 165.6(5) . . . . ?
O2 C14 C23 C22 -165.9(5) . . . . ?
O2 C14 C23 C24 10.0(9) . . . . ?
N2 N1 C13 C12 1.9(7) . . . . ?
N2 N1 C15 O3 -40.4(6) . . . . ?
N2 N1 C15 C14 73.8(5) . . . . ?
N2 N1 C15 C16 -162.7(5) . . . . ?
N2 C11 C12 C13 0.4(7) . . . . ?
C2 C1 C6 Os1 54.3(4) . . . . ?
C2 C1 C6 C5 2.8(8) . . . . ?
C2 C1 C7 C8 87.4(7) . . . . ?
C2 C1 C7 C9 -148.5(6) . . . . ?
C2 C3 C4 Os1 -53.7(5) . . . . ?
C2 C3 C4 C5 0.2(8) . . . . ?
C2 C3 C4 C10 -174.8(5) . . . . ?
O3 C15 C16 C17 -43.4(7) . . . . ?
O3 C15 C16 C21 134.5(5) . . . . ?
C3 C4 C5 Os1 -53.7(4) . . . . ?
C3 C4 C5 C6 -0.7(8) . . . . ?
C4 C5 C6 Os1 -52.9(5) . . . . ?
C4 C5 C6 C1 -0.8(9) . . . . ?
C6 C1 C2 Os1 -54.6(4) . . . . ?
C6 C1 C2 C3 -3.3(8) . . . . ?
C6 C1 C7 C8 -92.2(7) . . . . ?
C6 C1 C7 C9 31.9(8) . . . . ?
C7 C1 C2 Os1 125.7(5) . . . . ?
C7 C1 C2 C3 177.0(5) . . . . ?
C7 C1 C6 Os1 -126.1(5) . . . . ?
C7 C1 C6 C5 -177.6(5) . . . . ?
C10 C4 C5 Os1 121.3(5) . . . . ?
C10 C4 C5 C6 174.3(5) . . . . ?
C11 C12 C13 N1 -1.4(7) . . . . ?
C13 N1 N2 Os1 175.4(4) . . . . ?
C13 N1 N2 C11 -1.6(6) . . . . ?
C13 N1 C15 O3 151.6(6) . . . . ?
C13 N1 C15 C14 -94.1(7) . . . . ?
C13 N1 C15 C16 29.3(9) . . . . ?
C14 C15 C16 C17 -171.7(5) . . . . ?
C14 C15 C16 C21 6.1(8) . . . . ?
C14 C23 C24 C25 50.9(7) . . . . ?
C14 C23 C24 C26 -69.4(7) . . . . ?
C14 C23 C24 C27 169.4(5) . . . . ?
C15 N1 N2 Os1 4.2(6) . . . . ?
C15 N1 N2 C11 -172.8(5) . . . . ?
C15 N1 C13 C12 170.0(6) . . . . ?
C15 C14 C23 C22 15.9(8) . . . . ?
C15 C14 C23 C24 -168.2(5) . . . . ?
C15 C16 C17 C18 178.9(6) . . . . ?
C15 C16 C21 C20 -178.8(5) . . . . ?
C15 C16 C21 C22 1.8(8) . . . . ?
C16 C17 C18 C19 -1.0(9) . . . . ?
C16 C21 C22 O1 -178.8(5) . . . . ?
C16 C21 C22 C23 -1.9(8) . . . . ?
C17 C16 C21 C20 -1.0(9) . . . . ?
C17 C16 C21 C22 179.7(5) . . . . ?
C17 C18 C19 C20 0.8(10) . . . . ?
C18 C19 C20 C21 -0.7(9) . . . . ?
C19 C20 C21 C16 0.7(9) . . . . ?
C19 C20 C21 C22 -179.9(5) . . . . ?
C20 C21 C22 O1 1.8(8) . . . . ?
C20 C21 C22 C23 178.7(5) . . . . ?
C21 C16 C17 C18 1.1(9) . . . . ?
C21 C22 C23 C14 -6.8(8) . . . . ?
C21 C22 C23 C24 177.5(5) . . . . ?
C22 C23 C24 C25 -133.5(6) . . . . ?
C22 C23 C24 C26 106.2(6) . . . . ?
C22 C23 C24 C27 -15.0(8) . . . . ?
C23 C14 C15 N1 102.2(6) . . . . ?
C23 C14 C15 O3 -146.5(5) . . . . ?
C23 C14 C15 C16 -16.0(8) . . . . ?
